data_2310687
loop_
_publ_author_name
'Tsuda, K.'
'Tanaka, M.'

_publ_section_title
;
 Refinement of crystal structure parameters using convergent-beam electron
 diffraction: the low-temperature phase of SrTiO~3~
;
_journal_issue 1
_journal_name_full 'Acta Crystallographica Section A'
_journal_page_first 7
_journal_page_last 19
_journal_paper_doi 10.1107/S010876739400560X
_journal_volume 51
_journal_year 1995
_chemical_formula_sum 'O3 Sr Ti'
_chemical_name_systematic 'Sr Ti O3'
_space_group_IT_number 140
_symmetry_space_group_name_Hall '-I 4 2c'
_symmetry_space_group_name_H-M 'I 4/m c m'
_cell_angle_alpha 90
_cell_angle_beta 90
_cell_angle_gamma 90
_cell_formula_units_Z 4
_cell_length_a 5.511
_cell_length_b 5.511
_cell_length_c 7.796
_cell_volume 236.773
_citation_journal_id_ASTM ACACEQ
_cod_data_source_file Tsuda_ACACEQ_1995_422.cif
_cod_data_source_block O3Sr1Ti1
_cod_original_cell_volume 236.7733
_cod_original_formula_sum 'O3 Sr1 Ti1'
_cod_database_code 2310687

loop_
_symmetry_equiv_pos_as_xyz
x,y,z
-y,x,z
-x,-y,z
y,-x,z
x,-y,-z+1/2
y,x,-z+1/2
-x,y,-z+1/2
-y,-x,-z+1/2
-x,-y,-z
y,-x,-z
x,y,-z
-y,x,-z
-x,y,z-1/2
-y,-x,z-1/2
x,-y,z-1/2
y,x,z-1/2
x+1/2,y+1/2,z+1/2
-y+1/2,x+1/2,z+1/2
-x+1/2,-y+1/2,z+1/2
y+1/2,-x+1/2,z+1/2
x+1/2,-y+1/2,-z+1
y+1/2,x+1/2,-z+1
-x+1/2,y+1/2,-z+1
-y+1/2,-x+1/2,-z+1
-x+1/2,-y+1/2,-z+1/2
y+1/2,-x+1/2,-z+1/2
x+1/2,y+1/2,-z+1/2
-y+1/2,x+1/2,-z+1/2
-x+1/2,y+1/2,z
-y+1/2,-x+1/2,z
x+1/2,-y+1/2,z
y+1/2,x+1/2,z

loop_
_atom_site_label
_atom_site_type_symbol
_atom_site_fract_x
_atom_site_fract_y
_atom_site_fract_z
_atom_site_occupancy
_atom_site_U_iso_or_equiv
Sr1 Sr+2 0 0.5 0.25 1 0.0
O1 O-2 0 0 0.25 1 0.0
Ti1 Ti+4 0 0 0 1 0.0
O2 O-2 0.2451 0.7451 0 1 0.0
